data_2208448
loop_
_publ_author_name
'Mogare, Kailash M.'
'Klein, Wilhelm'
'Jansen, Martin'

_publ_section_title
;
 Trisodium dihydroxotetraoxoosmate(VII), Na~3~[OsO~4~(OH)~2~]
;
_journal_coeditor_code WM6135
_journal_issue 3
_journal_name_full 'Acta Crystallographica Section E'
_journal_page_first i52
_journal_page_last i54
_journal_paper_doi 10.1107/S1600536806005034
_journal_volume 62
_journal_year 2006
_chemical_formula_iupac 'Na3 Os O4 (O H)2'
_chemical_formula_structural 'Na3 Os O4 (O H)2'
_chemical_formula_sum 'H2 Na3 O6 Os'
_chemical_formula_weight 357.19
_chemical_name_systematic
;
Trisodium dihydroxotetraoxoosmate(VII)
;
_space_group_IT_number 11
_symmetry_cell_setting monoclinic
_symmetry_space_group_name_Hall '-P 2yb'
_symmetry_space_group_name_H-M 'P 1 21/m 1'
_atom_sites_solution_hydrogens difmap
_atom_sites_solution_primary direct
_atom_sites_solution_secondary difmap
_audit_creation_method SHELXL-97
_cell_angle_alpha 90.00
_cell_angle_beta 118.168(2)
_cell_angle_gamma 90.00
_cell_formula_units_Z 2
_cell_length_a 5.7605(5)
_cell_length_b 9.2995(7)
_cell_length_c 5.9485(5)
_cell_measurement_reflns_used 1930
_cell_measurement_temperature 293(2)
_cell_measurement_theta_max 34.36
_cell_measurement_theta_min 3.88
_cell_volume 280.92(4)
_computing_cell_refinement 'SAINT32 (Bruker, 2000)'
_computing_data_collection 'SMART32 (Bruker, 2000)'
_computing_data_reduction SAINT32
_computing_molecular_graphics 'DIAMOND (Brandenburg, 2001)'
_computing_publication_material SHELXL97
_computing_structure_refinement 'SHELXL97 (Sheldrick, 1997)'
_computing_structure_solution 'SHELXS97 (Sheldrick, 1997)'
_diffrn_ambient_temperature 293(2)
_diffrn_measured_fraction_theta_full 1.000
_diffrn_measured_fraction_theta_max 1.000
_diffrn_measurement_device_type 'Bruker SMART APEX CCD'
_diffrn_measurement_method \w
_diffrn_radiation_monochromator graphite
_diffrn_radiation_source 'fine-focus sealed tube'
_diffrn_radiation_type MoK\a
_diffrn_radiation_wavelength 0.71073
_diffrn_reflns_av_R_equivalents 0.0647
_diffrn_reflns_av_sigmaI/netI 0.0440
_diffrn_reflns_limit_h_max 8
_diffrn_reflns_limit_h_min -8
_diffrn_reflns_limit_k_max 13
_diffrn_reflns_limit_k_min -13
_diffrn_reflns_limit_l_max 8
_diffrn_reflns_limit_l_min -8
_diffrn_reflns_number 3488
_diffrn_reflns_theta_full 29.99
_diffrn_reflns_theta_max 29.99
_diffrn_reflns_theta_min 3.89
_diffrn_standards_decay_% 0
_diffrn_standards_number 0
_exptl_absorpt_coefficient_mu 22.885
_exptl_absorpt_correction_T_max 0.160
_exptl_absorpt_correction_T_min 0.042
_exptl_absorpt_correction_type multi-scan
_exptl_absorpt_process_details '(SADABS; Sheldrick, 1998)'
_exptl_crystal_colour black
_exptl_crystal_density_diffrn 4.223
_exptl_crystal_density_method 'not measured'
_exptl_crystal_description block
_exptl_crystal_F_000 318
_exptl_crystal_size_max 0.25
_exptl_crystal_size_mid 0.13
_exptl_crystal_size_min 0.08
_refine_diff_density_max 1.941
_refine_diff_density_min -1.617
_refine_ls_extinction_coef 0.0032(9)
_refine_ls_extinction_expression Fc^*^=kFc[1+0.001xFc^2^\l^3^/sin(2\q)]^-1/4^
_refine_ls_extinction_method SHELXL97
_refine_ls_goodness_of_fit_ref 1.031
_refine_ls_hydrogen_treatment refall
_refine_ls_matrix_type full
_refine_ls_number_parameters 57
_refine_ls_number_reflns 871
_refine_ls_number_restraints 0
_refine_ls_restrained_S_all 1.031
_refine_ls_R_factor_all 0.0258
_refine_ls_R_factor_gt 0.0235
_refine_ls_shift/su_max 0.000
_refine_ls_shift/su_mean 0.000
_refine_ls_structure_factor_coef Fsqd
_refine_ls_weighting_details 'w=1/[\s^2^(Fo^2^)+(0.0209P)^2^] where P=(Fo^2^+2Fc^2^)/3'
_refine_ls_weighting_scheme calc
_refine_ls_wR_factor_gt 0.0519
_refine_ls_wR_factor_ref 0.0528
_reflns_number_gt 814
_reflns_number_total 871
_reflns_threshold_expression I>2\s(I)
_cod_data_source_file wm6135.cif
_cod_data_source_block I
_cod_original_sg_symbol_H-M 'P 21/m'
_cod_database_code 2208448
_cod_database_fobs_code 2208448

loop_
_symmetry_equiv_pos_as_xyz
'x, y, z'
'-x, y+1/2, -z'
'-x, -y, -z'
'x, -y-1/2, z'

loop_
_atom_site_type_symbol
_atom_site_label
_atom_site_fract_x
_atom_site_fract_y
_atom_site_fract_z
_atom_site_U_iso_or_equiv
_atom_site_adp_type
_atom_site_calc_flag
_atom_site_refinement_flags
_atom_site_occupancy
Na Na1 0.0207(6) 0.2500 -0.0150(6) 0.0293(7) Uani d S 1
Na Na2 0.4553(4) 0.0719(2) 0.7497(4) 0.0242(4) Uani d . 1
Os Os 0.78102(5) 0.2500 0.38101(4) 0.01551(11) Uani d S 1
O O1 1.1298(10) 0.2500 0.5210(10) 0.0227(10) Uani d S 1
O O2 0.4624(10) 0.2500 0.1089(10) 0.0278(12) Uani d S 1
O O3 0.7415(7) 0.1095(4) 0.5701(7) 0.0242(8) Uani d . 1
O O4 0.8200(7) 0.0850(4) 0.1473(7) 0.0217(7) Uani d . 1
H H 0.958(13) 0.039(6) 0.241(11) 0.019(15) Uiso d . 1

loop_
_atom_site_aniso_label
_atom_site_aniso_U_11
_atom_site_aniso_U_22
_atom_site_aniso_U_33
_atom_site_aniso_U_12
_atom_site_aniso_U_13
_atom_site_aniso_U_23
Na1 0.0198(14) 0.044(2) 0.0265(14) 0.000 0.0132(12) 0.000
Na2 0.0204(10) 0.0277(11) 0.0229(9) -0.0027(8) 0.0088(8) -0.0002(8)
Os 0.01277(14) 0.01910(18) 0.01401(14) 0.000 0.00579(10) 0.000
O1 0.017(2) 0.024(3) 0.023(2) 0.000 0.0059(19) 0.000
O2 0.018(2) 0.037(3) 0.023(2) 0.000 0.006(2) 0.000
O3 0.0270(19) 0.025(2) 0.0245(16) 0.0002(15) 0.0153(15) 0.0052(15)
O4 0.0179(16) 0.0245(19) 0.0184(15) -0.0004(15) 0.0050(13) -0.0036(14)

loop_
_atom_type_symbol
_atom_type_description
_atom_type_scat_dispersion_real
_atom_type_scat_dispersion_imag
_atom_type_scat_source
Na Na 0.0362 0.0249 'International Tables Vol C Tables 4.2.6.8 and 6.1.1.4'
Os Os -1.2165 7.6030 'International Tables Vol C Tables 4.2.6.8 and 6.1.1.4'
O O 0.0106 0.0060 'International Tables Vol C Tables 4.2.6.8 and 6.1.1.4'
H H 0.0000 0.0000 'International Tables Vol C Tables 4.2.6.8 and 6.1.1.4'

loop_
_geom_angle_atom_site_label_1
_geom_angle_atom_site_label_2
_geom_angle_atom_site_label_3
_geom_angle_site_symmetry_1
_geom_angle_site_symmetry_3
_geom_angle
_geom_angle_publ_flag
O2 Na1 O4 . 4_465 123.19(16) ?
O2 Na1 O4 . 1_455 123.19(16) ?
O4 Na1 O4 4_465 1_455 80.2(2) ?
O2 Na1 O3 . 1_454 113.86(17) ?
O4 Na1 O3 4_465 1_454 120.79(18) ?
O4 Na1 O3 1_455 1_454 81.88(14) ?
O2 Na1 O3 . 4_464 113.86(17) ?
O4 Na1 O3 4_465 4_464 81.88(14) ?
O4 Na1 O3 1_455 4_464 120.79(18) ?
O3 Na1 O3 1_454 4_464 60.96(18) ?
O2 Na1 O1 . 1_455 90.84(19) ?
O4 Na1 O1 4_465 1_455 57.14(12) ?
O4 Na1 O1 1_455 1_455 57.14(12) ?
O3 Na1 O1 1_454 1_455 139.02(13) ?
O3 Na1 O1 4_464 1_455 139.02(13) ?
O2 Na1 Os . 1_454 100.80(16) ?
O4 Na1 Os 4_465 1_454 115.00(12) ?
O4 Na1 Os 1_455 1_454 115.00(12) ?
O3 Na1 Os 1_454 1_454 34.58(9) ?
O3 Na1 Os 4_464 1_454 34.58(9) ?
O1 Na1 Os 1_455 1_454 168.36(15) ?
O2 Na1 Os . 1_455 123.72(17) ?
O4 Na1 Os 4_465 1_455 41.53(10) ?
O4 Na1 Os 1_455 1_455 41.53(10) ?
O3 Na1 Os 1_454 1_455 114.11(13) ?
O3 Na1 Os 4_464 1_455 114.11(13) ?
O1 Na1 Os 1_455 1_455 32.87(11) ?
Os Na1 Os 1_454 1_455 135.48(10) ?
O2 Na1 Na2 . 1_454 148.86(7) ?
O4 Na1 Na2 4_465 1_454 85.69(13) ?
O4 Na1 Na2 1_455 1_454 44.10(10) ?
O3 Na1 Na2 1_454 1_454 45.42(10) ?
O3 Na1 Na2 4_464 1_454 78.73(12) ?
O1 Na1 Na2 1_455 1_454 97.00(12) ?
Os Na1 Na2 1_454 1_454 72.99(7) ?
Os Na1 Na2 1_455 1_454 68.70(7) ?
O2 Na1 Na2 . 4_464 148.86(7) ?
O4 Na1 Na2 4_465 4_464 44.10(10) ?
O4 Na1 Na2 1_455 4_464 85.69(13) ?
O3 Na1 Na2 1_454 4_464 78.73(12) ?
O3 Na1 Na2 4_464 4_464 45.42(10) ?
O1 Na1 Na2 1_455 4_464 97.00(12) ?
Os Na1 Na2 1_454 4_464 72.99(7) ?
Os Na1 Na2 1_455 4_464 68.70(7) ?
Na2 Na1 Na2 1_454 4_464 59.90(9) ?
O2 Na1 Na2 . 4_564 44.74(12) ?
O4 Na1 Na2 4_465 4_564 113.64(10) ?
O4 Na1 Na2 1_455 4_564 164.91(13) ?
O3 Na1 Na2 1_454 4_564 95.20(12) ?
O3 Na1 Na2 4_464 4_564 69.26(11) ?
O1 Na1 Na2 1_455 4_564 124.14(12) ?
Os Na1 Na2 1_454 4_564 65.93(6) ?
Os Na1 Na2 1_455 4_564 148.47(7) ?
Na2 Na1 Na2 1_454 4_564 138.83(11) ?
Na2 Na1 Na2 4_464 4_564 108.36(8) ?
O2 Na1 Na2 . 1_554 44.74(12) ?
O4 Na1 Na2 4_465 1_554 164.91(13) ?
O4 Na1 Na2 1_455 1_554 113.64(10) ?
O3 Na1 Na2 1_454 1_554 69.26(11) ?
O3 Na1 Na2 4_464 1_554 95.20(12) ?
O1 Na1 Na2 1_455 1_554 124.14(12) ?
Os Na1 Na2 1_454 1_554 65.93(6) ?
Os Na1 Na2 1_455 1_554 148.47(7) ?
Na2 Na1 Na2 1_454 1_554 108.36(8) ?
Na2 Na1 Na2 4_464 1_554 138.83(11) ?
Na2 Na1 Na2 4_564 1_554 52.00(8) ?
O4 Na2 O3 1_556 . 87.93(15) ?
O4 Na2 O1 1_556 1_455 129.55(16) ?
O3 Na2 O1 . 1_455 99.61(18) ?
O4 Na2 O3 1_556 3_656 135.49(16) ?
O3 Na2 O3 . 3_656 85.13(15) ?
O1 Na2 O3 1_455 3_656 94.94(15) ?
O4 Na2 O4 1_556 3_656 99.18(14) ?
O3 Na2 O4 . 3_656 150.84(16) ?
O1 Na2 O4 1_455 3_656 97.44(17) ?
O3 Na2 O4 3_656 3_656 69.93(14) ?
O4 Na2 O2 1_556 1_556 59.20(15) ?
O3 Na2 O2 . 1_556 120.88(16) ?
O1 Na2 O2 1_455 1_556 74.85(15) ?
O3 Na2 O2 3_656 1_556 152.98(17) ?
O4 Na2 O2 3_656 1_556 86.37(14) ?
O4 Na2 Na2 1_556 3_657 51.39(12) ?
O3 Na2 Na2 . 3_657 131.62(15) ?
O1 Na2 Na2 1_455 3_657 125.47(18) ?
O3 Na2 Na2 3_656 3_657 105.27(14) ?
O4 Na2 Na2 3_656 3_657 47.79(10) ?
O2 Na2 Na2 1_556 3_657 64.27(10) ?
O4 Na2 Os 1_556 3_656 111.85(12) ?
O3 Na2 Os . 3_656 109.35(12) ?
O1 Na2 Os 1_455 3_656 112.19(11) ?
O3 Na2 Os 3_656 3_656 33.51(10) ?
O4 Na2 Os 3_656 3_656 41.80(9) ?
O2 Na2 Os 1_556 3_656 127.54(12) ?
Na2 Na2 Os 3_657 3_656 71.89(8) ?
O4 Na2 Na2 1_556 4_565 86.96(11) ?
O3 Na2 Na2 . 4_565 81.54(11) ?
O1 Na2 Na2 1_455 4_565 46.08(10) ?
O3 Na2 Na2 3_656 4_565 134.88(10) ?
O4 Na2 Na2 3_656 4_565 126.80(11) ?
O2 Na2 Na2 1_556 4_565 51.97(9) ?
Na2 Na2 Na2 3_657 4_565 115.75(8) ?
Os Na2 Na2 3_656 4_565 158.03(4) ?
O4 Na2 Na1 1_556 1_656 45.91(11) ?
O3 Na2 Na1 . 1_656 50.57(11) ?
O1 Na2 Na1 1_455 1_656 104.15(12) ?
O3 Na2 Na1 3_656 1_656 133.67(13) ?
O4 Na2 Na1 3_656 1_656 144.96(12) ?
O2 Na2 Na1 1_556 1_656 73.35(13) ?
Na2 Na2 Na1 3_657 1_656 97.24(10) ?
Os Na2 Na1 3_656 1_656 141.54(8) ?
Na2 Na2 Na1 4_565 1_656 60.05(5) ?
O4 Na2 Na2 1_556 3_656 117.46(14) ?
O3 Na2 Na2 . 3_656 42.72(11) ?
O1 Na2 Na2 1_455 3_656 99.88(16) ?
O3 Na2 Na2 3_656 3_656 42.41(10) ?
O4 Na2 Na2 3_656 3_656 110.95(13) ?
O2 Na2 Na2 1_556 3_656 162.54(15) ?
Na2 Na2 Na2 3_657 3_656 128.98(14) ?
Os Na2 Na2 3_656 3_656 69.92(7) ?
Na2 Na2 Na2 4_565 3_656 112.39(7) ?
Na1 Na2 Na2 1_656 3_656 92.30(10) ?
O4 Na2 O3 1_556 1_455 129.26(13) ?
O3 Na2 O3 . 1_455 139.43(15) ?
O1 Na2 O3 1_455 1_455 46.49(13) ?
O3 Na2 O3 3_656 1_455 78.13(14) ?
O4 Na2 O3 3_656 1_455 50.98(12) ?
O2 Na2 O3 1_556 1_455 76.82(14) ?
Na2 Na2 O3 3_657 1_455 88.65(11) ?
Os Na2 O3 3_656 1_455 74.72(8) ?
Na2 Na2 O3 4_565 1_455 84.64(7) ?
Na1 Na2 O3 1_656 1_455 143.21(10) ?
Na2 Na2 O3 3_656 1_455 111.97(10) ?
O1 Os O2 . . 151.3(3) yes
O3 Os O4 . 4_565 178.54(15) yes
O3 Os O4 4_565 . 178.54(15) yes
O1 Os O3 . 4_565 98.92(17) yes
O2 Os O3 . 4_565 100.76(17) yes
O1 Os O3 . . 98.92(17) yes
O2 Os O3 . . 100.76(17) yes
O3 Os O3 4_565 . 92.6(3) yes
O1 Os O4 . . 82.13(16) yes
O2 Os O4 . . 77.90(16) yes
O3 Os O4 . . 88.19(18) yes
O1 Os O4 . 4_565 82.13(16) yes
O2 Os O4 . 4_565 77.90(16) yes
O3 Os O4 4_565 4_565 88.19(18) yes
O4 Os O4 . 4_565 91.0(2) yes
O1 Os Na1 . 1_656 71.24(18) ?
O2 Os Na1 . 1_656 137.41(19) ?
O3 Os Na1 4_565 1_656 54.02(13) ?
O3 Os Na1 . 1_656 54.02(13) ?
O4 Os Na1 . 1_656 127.39(10) ?
O4 Os Na1 4_565 1_656 127.39(10) ?
O1 Os Na2 . 3_656 111.61(4) ?
O2 Os Na2 . 3_656 69.22(4) ?
O3 Os Na2 4_565 3_656 131.14(14) ?
O3 Os Na2 . 3_656 46.89(13) ?
O4 Os Na2 . 3_656 49.00(11) ?
O4 Os Na2 4_565 3_656 131.78(11) ?
Na1 Os Na2 1_656 3_656 100.42(4) ?
O1 Os Na2 . 2_656 111.61(4) ?
O2 Os Na2 . 2_656 69.22(4) ?
O3 Os Na2 4_565 2_656 46.89(13) ?
O3 Os Na2 . 2_656 131.14(14) ?
O4 Os Na2 . 2_656 131.78(11) ?
O4 Os Na2 4_565 2_656 49.00(11) ?
Na1 Os Na2 1_656 2_656 100.42(4) ?
Na2 Os Na2 3_656 2_656 136.06(8) ?
O1 Os Na1 . 1_655 64.24(18) ?
O2 Os Na1 . 1_655 87.1(2) ?
O3 Os Na1 4_565 1_655 132.34(13) ?
O3 Os Na1 . 1_655 132.34(13) ?
O4 Os Na1 . 1_655 47.25(11) ?
O4 Os Na1 4_565 1_655 47.25(11) ?
Na1 Os Na1 1_656 1_655 135.48(11) ?
Na2 Os Na1 3_656 1_655 95.78(4) ?
Na2 Os Na1 2_656 1_655 95.78(4) ?
Os O1 Na2 . 4_665 132.68(14) ?
Os O1 Na2 . 1_655 132.68(14) ?
Na2 O1 Na2 4_665 1_655 87.8(2) ?
Na2 O1 O3 4_665 . 137.4(2) ?
Na2 O1 O3 1_655 . 94.01(14) ?
Na2 O1 O3 4_665 4_565 94.01(14) ?
Na2 O1 O3 1_655 4_565 137.4(2) ?
O3 O1 O3 . 4_565 57.4(2) ?
Os O1 Na1 . 1_655 82.89(19) ?
Na2 O1 Na1 4_665 1_655 109.00(18) ?
Na2 O1 Na1 1_655 1_655 109.00(17) ?
O3 O1 Na1 . 1_655 110.48(17) ?
O3 O1 Na1 4_565 1_655 110.48(17) ?
Os O2 Na1 . . 143.4(3) ?
Os O2 Na2 . 1_554 110.1(2) ?
Na1 O2 Na2 . 1_554 98.41(16) ?
Os O2 Na2 . 4_564 110.1(2) ?
Na1 O2 Na2 . 4_564 98.41(16) ?
Na2 O2 Na2 1_554 4_564 76.06(17) ?
Na1 O2 O3 . 4_565 110.9(2) ?
Na2 O2 O3 1_554 4_565 149.6(2) ?
Na2 O2 O3 4_564 4_565 106.30(12) ?
Na1 O2 O3 . . 110.9(2) ?
Na2 O2 O3 1_554 . 106.30(12) ?
Na2 O2 O3 4_564 . 149.6(2) ?
O3 O2 O3 4_565 . 56.38(19) ?
Os O3 H . 3_756 119.9(18) ?
Os O3 Na2 . . 134.8(2) ?
H O3 Na2 3_756 . 103.8(17) ?
Os O3 Na2 . 3_656 99.60(17) ?
H O3 Na2 3_756 3_656 85.6(16) ?
Na2 O3 Na2 . 3_656 94.87(15) ?
Os O3 Na1 . 1_656 91.39(16) ?
H O3 Na1 3_756 1_656 80.5(16) ?
Na2 O3 Na1 . 1_656 84.01(15) ?
Na2 O3 Na1 3_656 1_656 165.34(19) ?
H O3 O3 3_756 4_565 131.5(17) ?
Na2 O3 O3 . 4_565 98.46(11) ?
Na2 O3 O3 3_656 4_565 134.88(10) ?
Na1 O3 O3 1_656 4_565 59.52(9) ?
H O3 O1 3_756 . 81.9(18) ?
Na2 O3 O1 . . 153.9(2) ?
Na2 O3 O1 3_656 . 111.01(18) ?
Na1 O3 O1 1_656 . 71.72(15) ?
O3 O3 O1 4_565 . 61.31(10) ?
Os O3 O4 . . 51.03(13) ?
H O3 O4 3_756 . 89.1(17) ?
Na2 O3 O4 . . 147.40(19) ?
Na2 O3 O4 3_656 . 55.82(12) ?
Na1 O3 O4 1_656 . 128.07(18) ?
O3 O3 O4 4_565 . 94.71(11) ?
O1 O3 O4 . . 56.43(15) ?
H O3 O2 3_756 . 142.6(17) ?
Na2 O3 O2 . . 108.26(19) ?
Na2 O3 O2 3_656 . 73.07(12) ?
Na1 O3 O2 1_656 . 121.20(16) ?
O3 O3 O2 4_565 . 61.81(10) ?
O1 O3 O2 . . 77.84(18) ?
O4 O3 O2 . . 53.51(15) ?
Os O3 O4 . 3_756 118.62(18) ?
Na2 O3 O4 . 3_756 104.26(15) ?
Na2 O3 O4 3_656 3_756 88.71(16) ?
Na1 O3 O4 1_656 3_756 77.46(12) ?
O3 O3 O4 4_565 3_756 128.43(11) ?
O1 O3 O4 . 3_756 80.06(14) ?
O4 O3 O4 . 3_756 90.25(15) ?
O2 O3 O4 . 3_756 143.71(19) ?
Os O4 Na2 . 1_554 112.19(17) ?
Os O4 Na1 . 1_655 91.22(15) ?
Na2 O4 Na1 1_554 1_655 89.99(15) ?
Os O4 Na2 . 3_656 89.20(14) ?
Na2 O4 Na2 1_554 3_656 80.82(14) ?
Na1 O4 Na2 1_655 3_656 170.22(19) ?
Na2 O4 O3 1_554 . 118.40(18) ?
Na1 O4 O3 1_655 . 129.37(17) ?
Na2 O4 O3 3_656 . 54.25(12) ?
Os O4 O3 . 3_756 113.37(15) ?
Na2 O4 O3 1_554 3_756 132.90(18) ?
Na1 O4 O3 1_655 3_756 100.33(16) ?
Na2 O4 O3 3_656 3_756 88.45(15) ?
O3 O4 O3 . 3_756 89.75(15) ?
Os O4 H . . 107(4) ?
Na2 O4 H 1_554 . 140(4) ?
Na1 O4 H 1_655 . 96(4) ?
Na2 O4 H 3_656 . 93(4) ?
O3 O4 H . . 87(4) ?

loop_
_geom_bond_atom_site_label_1
_geom_bond_atom_site_label_2
_geom_bond_site_symmetry_2
_geom_bond_distance
_geom_bond_publ_flag
Os O1 . 1.775(5) yes
Os O2 . 1.784(5) yes
Os O3 . 1.807(4) yes
Os O3 4_565 1.807(4) yes
Os O4 . 2.152(4) yes
Os O4 4_565 2.152(4) yes
O4 H . 0.84(6) ?
O4 O3 3_756 2.910(5) yes
Na1 O2 . 2.291(6) yes
Na1 O4 4_465 2.383(5) yes
Na1 O4 1_455 2.383(5) yes
Na1 O3 1_454 2.577(5) yes
Na1 O3 4_464 2.577(5) yes
Na1 O1 1_455 2.945(6) yes
Na1 Os 1_454 3.183(3) ?
Na1 Os 1_455 3.244(3) ?
Na1 Na2 1_454 3.318(3) ?
Na1 Na2 4_464 3.318(3) ?
Na1 Na2 4_564 3.779(4) ?
Na1 Na2 1_554 3.779(4) ?
Na2 O4 1_556 2.309(4) yes
Na2 O3 . 2.376(5) yes
Na2 O1 1_455 2.388(4) yes
Na2 O3 3_656 2.390(5) yes
Na2 O4 3_656 2.436(5) yes
Na2 O2 1_556 2.689(5) yes
Na2 Na2 3_657 3.078(4) ?
Na2 Os 3_656 3.228(2) ?
Na2 Na2 4_565 3.313(4) ?
Na2 Na1 1_656 3.318(3) ?
Na2 Na2 3_656 3.510(4) ?
Na2 O3 1_455 3.744(4) ?
Os Na1 1_656 3.183(3) ?
Os Na2 3_656 3.228(2) ?
Os Na2 2_656 3.228(2) ?
Os Na1 1_655 3.244(3) ?
O1 Na2 4_665 2.388(4) ?
O1 Na2 1_655 2.388(4) ?
O1 Na1 1_655 2.945(6) ?
O2 Na2 1_554 2.689(5) ?
O2 Na2 4_564 2.689(5) ?
O3 Na2 3_656 2.390(5) ?
O3 Na1 1_656 2.577(5) ?
O3 O4 3_756 2.910(5) ?
O4 Na2 1_554 2.309(4) ?
O4 Na1 1_655 2.383(5) ?
O4 Na2 3_656 2.436(5) ?

loop_
_geom_hbond_atom_site_label_D
_geom_hbond_atom_site_label_H
_geom_hbond_atom_site_label_A
_geom_hbond_site_symmetry_A
_geom_hbond_distance_DH
_geom_hbond_distance_HA
_geom_hbond_distance_DA
_geom_hbond_angle_DHA
O4 H O3 3_756 0.84(6) 2.08(6) 2.910(5) 169
